data_7001345
loop_
_publ_author_name
'Hallett, Andrew J.'
'Anderson, Kirsty M.'
'Connelly, Neil G.'
'Haddow, Mairi F.'

_publ_section_title
;
 Bonding modes, structures and fluxionality in rhodium and iridium
 tris(3,5-dimethylpyrazolyl)methane diene complexes
;
_journal_issue 21
_journal_name_full 'Dalton Transactions'
_journal_page_first 4181
_journal_page_last 4189
_journal_paper_doi 10.1039/b900817a
_journal_year 2009
_chemical_formula_moiety 'C22 H32 N6 Rh, F6 P'
_chemical_formula_sum 'C22 H32 F6 N6 P Rh'
_chemical_formula_weight 628.42
_chemical_name_systematic
;
?
;
_space_group_IT_number 62
_symmetry_cell_setting orthorhombic
_symmetry_space_group_name_Hall '-P 2ac 2n'
_symmetry_space_group_name_H-M 'P n m a'
_atom_sites_solution_hydrogens geom
_atom_sites_solution_primary direct
_atom_sites_solution_secondary difmap
_audit_creation_method SHELXL-97
_cell_angle_alpha 90.00
_cell_angle_beta 90.00
_cell_angle_gamma 90.00
_cell_formula_units_Z 4
_cell_length_a 14.481(3)
_cell_length_b 12.148(2)
_cell_length_c 15.203(3)
_cell_measurement_temperature 173(2)
_cell_volume 2674.4(9)
_computing_cell_refinement 'Bruker SMART'
_computing_data_collection 'Bruker SMART'
_computing_data_reduction 'Bruker SAINT'
_computing_molecular_graphics 'Bruker SHELXTL'
_computing_publication_material 'Bruker SHELXTL'
_computing_structure_refinement 'SHELXL-97 (Sheldrick, 1997)'
_computing_structure_solution 'SHELXS-97 (Sheldrick, 1990)'
_diffrn_ambient_temperature 173(2)
_diffrn_measured_fraction_theta_full 1.000
_diffrn_measured_fraction_theta_max 1.000
_diffrn_measurement_device_type 'Siemens CCD area detector'
_diffrn_measurement_method '\w scans with narrow frames'
_diffrn_radiation_monochromator graphite
_diffrn_radiation_source 'fine-focus sealed tube'
_diffrn_radiation_type MoK\a
_diffrn_radiation_wavelength 0.71073
_diffrn_reflns_av_R_equivalents 0.3124
_diffrn_reflns_av_sigmaI/netI 0.2011
_diffrn_reflns_limit_h_max 17
_diffrn_reflns_limit_h_min -16
_diffrn_reflns_limit_k_max 8
_diffrn_reflns_limit_k_min -14
_diffrn_reflns_limit_l_max 17
_diffrn_reflns_limit_l_min -18
_diffrn_reflns_number 13824
_diffrn_reflns_theta_full 25.00
_diffrn_reflns_theta_max 25.00
_diffrn_reflns_theta_min 1.94
_diffrn_standards_decay_% 0
_exptl_absorpt_coefficient_mu 0.763
_exptl_absorpt_correction_T_max 1.000000
_exptl_absorpt_correction_T_min 0.436149
_exptl_absorpt_correction_type multi-scan
_exptl_absorpt_process_details SADABS
_exptl_crystal_colour yellow
_exptl_crystal_density_diffrn 1.561
_exptl_crystal_density_method 'not measured'
_exptl_crystal_description block
_exptl_crystal_F_000 1280
_exptl_crystal_size_max 0.30
_exptl_crystal_size_mid 0.10
_exptl_crystal_size_min 0.10
_refine_diff_density_max 1.490
_refine_diff_density_min -1.300
_refine_diff_density_rms 0.188
_refine_ls_extinction_method none
_refine_ls_goodness_of_fit_ref 1.026
_refine_ls_hydrogen_treatment constr
_refine_ls_matrix_type full
_refine_ls_number_parameters 181
_refine_ls_number_reflns 2475
_refine_ls_number_restraints 0
_refine_ls_restrained_S_all 1.026
_refine_ls_R_factor_all 0.2148
_refine_ls_R_factor_gt 0.0830
_refine_ls_shift/su_max 0.000
_refine_ls_shift/su_mean 0.000
_refine_ls_structure_factor_coef Fsqd
_refine_ls_weighting_details 'calc w=1/[\s^2^(Fo^2^)+(0.0975P)^2^+35.9544P] where P=(Fo^2^+2Fc^2^)/3'
_refine_ls_weighting_scheme calc
_refine_ls_wR_factor_gt 0.1799
_refine_ls_wR_factor_ref 0.2642
_reflns_number_gt 1096
_reflns_number_total 2475
_reflns_threshold_expression >2sigma(I)
_cod_data_source_file b900817a.txt
_cod_data_source_block 4+
_cod_depositor_comments
;
The following automatic conversions were performed:
'_symmetry_cell_setting' value 'Orthorhombic' changed to 'orthorhombic'
according to '/home/saulius/struct/CIF-dictionaries/cif_core.dic'
dictionary named 'cif_core.dic' version 2.4.1 from 2010-06-29.

Automatic conversion script
Id: cif_fix_enum 1527 2010-12-29 10:47:43Z saulius 
;
_cod_original_cell_volume 2674.5(9)
_cod_original_sg_symbol_H-M Pnma
_cod_database_code 7001345

loop_
_symmetry_equiv_pos_as_xyz
'x, y, z'
'-x+1/2, -y, z+1/2'
'x+1/2, -y+1/2, -z+1/2'
'-x, y+1/2, -z'
'-x, -y, -z'
'x-1/2, y, -z-1/2'
'-x-1/2, y-1/2, z-1/2'
'x, -y-1/2, z'

loop_
_atom_site_label
_atom_site_type_symbol
_atom_site_fract_x
_atom_site_fract_y
_atom_site_fract_z
_atom_site_U_iso_or_equiv
_atom_site_adp_type
_atom_site_occupancy
_atom_site_symmetry_multiplicity
_atom_site_calc_flag
_atom_site_refinement_flags
_atom_site_disorder_assembly
_atom_site_disorder_group
Rh1 Rh 0.04326(10) 0.2500 0.24447(12) 0.0265(5) Uani 1 2 d S . .
P1 P -0.1398(4) 0.2500 0.7950(4) 0.0347(15) Uani 1 2 d S . .
F1 F -0.0310(8) 0.2500 0.8020(9) 0.053(4) Uani 1 2 d S . .
F2 F -0.2502(9) 0.2500 0.7886(9) 0.054(4) Uani 1 2 d S . .
F3 F -0.1447(6) 0.1579(7) 0.8696(6) 0.046(2) Uani 1 1 d . . .
F4 F -0.1355(7) 0.1564(8) 0.7203(6) 0.065(3) Uani 1 1 d . . .
N1 N -0.0569(7) 0.1306(9) 0.3016(8) 0.031(3) Uani 1 1 d . . .
N2 N -0.0845(7) 0.1530(10) 0.3857(8) 0.029(3) Uani 1 1 d . . .
N5 N 0.1001(10) 0.2500 0.3733(10) 0.023(4) Uani 1 2 d S . .
N6 N 0.0434(11) 0.2500 0.4445(9) 0.022(3) Uani 1 2 d S . .
C1 C 0.1321(11) 0.1423(13) 0.1828(9) 0.041(4) Uani 1 1 d . . .
H1A H 0.1985 0.1618 0.1853 0.049 Uiso 1 1 calc R . .
H1B H 0.1206 0.0631 0.1935 0.049 Uiso 1 1 calc R . .
C2 C 0.0809(10) 0.1906(12) 0.1130(10) 0.038(4) Uani 1 1 d . . .
C3 C 0.0340(12) 0.1285(14) 0.0430(10) 0.057(5) Uani 1 1 d . . .
H3A H 0.0763 0.1184 -0.0067 0.086 Uiso 1 1 calc R . .
H3B H -0.0206 0.1695 0.0233 0.086 Uiso 1 1 calc R . .
H3C H 0.0149 0.0565 0.0656 0.086 Uiso 1 1 calc R . .
C5 C -0.0564(12) 0.2500 0.4320(13) 0.026(5) Uani 1 2 d S . .
H5A H -0.0866 0.2500 0.4911 0.031 Uiso 1 2 calc SR . .
C6 C -0.0885(12) -0.0151(14) 0.1910(11) 0.054(5) Uani 1 1 d . . .
H6A H -0.0464 0.0288 0.1547 0.081 Uiso 1 1 calc R . .
H6B H -0.1490 -0.0194 0.1623 0.081 Uiso 1 1 calc R . .
H6C H -0.0633 -0.0895 0.1982 0.081 Uiso 1 1 calc R . .
C7 C -0.0989(10) 0.0379(12) 0.2795(10) 0.036(4) Uani 1 1 d . . .
C8 C -0.1521(10) 0.0013(12) 0.3492(12) 0.043(4) Uani 1 1 d . . .
H8A H -0.1886 -0.0637 0.3497 0.052 Uiso 1 1 calc R . .
C9 C -0.1435(10) 0.0740(13) 0.4166(10) 0.038(4) Uani 1 1 d . . .
C10 C -0.1861(11) 0.0769(14) 0.5055(11) 0.054(5) Uani 1 1 d . . .
H10A H -0.2262 0.0127 0.5131 0.081 Uiso 1 1 calc R . .
H10B H -0.2227 0.1443 0.5118 0.081 Uiso 1 1 calc R . .
H10C H -0.1374 0.0757 0.5503 0.081 Uiso 1 1 calc R . .
C11 C 0.2712(13) 0.2500 0.3538(16) 0.051(7) Uani 1 2 d S . .
H11A H 0.2534 0.2500 0.2916 0.076 Uiso 1 2 calc SR . .
H11B H 0.3080 0.1841 0.3665 0.076 Uiso 0.50 1 calc PR . .
H11C H 0.3080 0.3159 0.3665 0.076 Uiso 0.50 1 calc PR . .
C12 C 0.1836(11) 0.2500 0.4116(14) 0.027(5) Uani 1 2 d S . .
C13 C 0.1797(13) 0.2500 0.5010(15) 0.033(5) Uani 1 2 d S . .
H13A H 0.2305 0.2500 0.5406 0.039 Uiso 1 2 calc SR . .
C14 C 0.0852(14) 0.2500 0.5228(14) 0.031(5) Uani 1 2 d S . .
C15 C 0.0385(15) 0.2500 0.6085(13) 0.043(6) Uani 1 2 d S . .
H15A H -0.0285 0.2500 0.5995 0.064 Uiso 1 2 calc SR . .
H15B H 0.0564 0.3159 0.6415 0.064 Uiso 0.50 1 calc PR . .
H15C H 0.0564 0.1841 0.6415 0.064 Uiso 0.50 1 calc PR . .

loop_
_atom_site_aniso_label
_atom_site_aniso_U_11
_atom_site_aniso_U_22
_atom_site_aniso_U_33
_atom_site_aniso_U_23
_atom_site_aniso_U_13
_atom_site_aniso_U_12
Rh1 0.0230(7) 0.0195(8) 0.0370(10) 0.000 -0.0002(9) 0.000
P1 0.026(3) 0.030(3) 0.048(4) 0.000 0.014(3) 0.000
F1 0.025(7) 0.052(9) 0.081(10) 0.000 0.022(7) 0.000
F2 0.034(7) 0.054(9) 0.073(10) 0.000 0.012(7) 0.000
F3 0.045(5) 0.031(5) 0.063(6) 0.015(4) 0.016(5) 0.002(5)
F4 0.063(6) 0.062(7) 0.071(8) -0.020(5) 0.019(5) -0.002(6)
N1 0.027(7) 0.024(7) 0.041(8) 0.002(6) -0.005(6) 0.003(6)
N2 0.015(6) 0.029(7) 0.043(8) -0.002(6) 0.009(6) -0.010(6)
N5 0.021(9) 0.021(10) 0.027(10) 0.000 0.003(7) 0.000
N6 0.022(8) 0.030(9) 0.014(8) 0.000 -0.012(8) 0.000
C1 0.039(9) 0.037(10) 0.046(11) -0.010(8) 0.005(8) -0.002(8)
C2 0.034(8) 0.040(10) 0.039(10) 0.001(8) -0.007(7) 0.000(8)
C3 0.071(12) 0.060(12) 0.041(10) -0.023(9) 0.006(10) -0.022(11)
C5 0.014(11) 0.039(13) 0.026(11) 0.000 0.001(9) 0.000
C6 0.051(10) 0.042(12) 0.069(14) -0.017(10) -0.001(9) 0.006(10)
C7 0.038(9) 0.014(8) 0.055(12) 0.005(7) -0.011(7) 0.010(7)
C8 0.043(10) 0.013(8) 0.073(13) 0.010(8) -0.003(9) -0.003(8)
C9 0.024(8) 0.047(11) 0.042(10) -0.005(9) 0.002(7) -0.003(8)
C10 0.050(11) 0.037(11) 0.075(13) -0.009(9) 0.022(10) -0.025(9)
C11 0.017(12) 0.064(18) 0.071(18) 0.000 0.003(11) 0.000
C12 0.001(9) 0.034(13) 0.045(14) 0.000 -0.005(8) 0.000
C13 0.020(11) 0.028(13) 0.050(15) 0.000 -0.005(10) 0.000
C14 0.023(10) 0.024(12) 0.044(15) 0.000 0.005(10) 0.000
C15 0.038(13) 0.060(16) 0.031(13) 0.000 -0.001(12) 0.000

loop_
_atom_type_symbol
_atom_type_description
_atom_type_scat_dispersion_real
_atom_type_scat_dispersion_imag
_atom_type_scat_source
C C 0.0033 0.0016 'International Tables Vol C Tables 4.2.6.8 and 6.1.1.4'
H H 0.0000 0.0000 'International Tables Vol C Tables 4.2.6.8 and 6.1.1.4'
N N 0.0061 0.0033 'International Tables Vol C Tables 4.2.6.8 and 6.1.1.4'
F F 0.0171 0.0103 'International Tables Vol C Tables 4.2.6.8 and 6.1.1.4'
P P 0.1023 0.0942 'International Tables Vol C Tables 4.2.6.8 and 6.1.1.4'
Rh Rh -1.1178 0.9187 'International Tables Vol C Tables 4.2.6.8 and 6.1.1.4'

loop_
_geom_angle_atom_site_label_1
_geom_angle_atom_site_label_2
_geom_angle_atom_site_label_3
_geom_angle
_geom_angle_site_symmetry_1
_geom_angle_site_symmetry_3
_geom_angle_publ_flag
C1 Rh1 C1 78.8(9) 8_565 . ?
C1 Rh1 N5 100.2(5) 8_565 . ?
C1 Rh1 N5 100.2(5) . . ?
C1 Rh1 C2 68.8(6) 8_565 . ?
C1 Rh1 C2 38.9(5) . . ?
N5 Rh1 C2 138.0(5) . . ?
C1 Rh1 C2 38.9(5) 8_565 8_565 ?
C1 Rh1 C2 68.8(6) . 8_565 ?
N5 Rh1 C2 138.0(5) . 8_565 ?
C2 Rh1 C2 38.4(8) . 8_565 ?
C1 Rh1 N1 175.9(5) 8_565 . ?
C1 Rh1 N1 99.8(5) . . ?
N5 Rh1 N1 83.8(4) . . ?
C2 Rh1 N1 107.6(5) . . ?
C2 Rh1 N1 137.0(5) 8_565 . ?
C1 Rh1 N1 99.8(5) 8_565 8_565 ?
C1 Rh1 N1 175.9(5) . 8_565 ?
N5 Rh1 N1 83.8(4) . 8_565 ?
C2 Rh1 N1 137.0(5) . 8_565 ?
C2 Rh1 N1 107.6(5) 8_565 8_565 ?
N1 Rh1 N1 81.2(6) . 8_565 ?
F1 P1 F3 89.8(5) . 8_565 ?
F1 P1 F3 89.8(5) . . ?
F3 P1 F3 89.1(7) 8_565 . ?
F1 P1 F2 179.6(8) . . ?
F3 P1 F2 89.9(5) 8_565 . ?
F3 P1 F2 89.9(5) . . ?
F1 P1 F4 90.5(6) . . ?
F3 P1 F4 179.5(6) 8_565 . ?
F3 P1 F4 90.5(5) . . ?
F2 P1 F4 89.8(6) . . ?
F1 P1 F4 90.5(6) . 8_565 ?
F3 P1 F4 90.5(5) 8_565 8_565 ?
F3 P1 F4 179.5(6) . 8_565 ?
F2 P1 F4 89.8(6) . 8_565 ?
F4 P1 F4 89.9(8) . 8_565 ?
C7 N1 N2 105.8(12) . . ?
C7 N1 Rh1 139.0(11) . . ?
N2 N1 Rh1 115.2(8) . . ?
N1 N2 C9 111.3(11) . . ?
N1 N2 C5 122.7(12) . . ?
C9 N2 C5 125.9(13) . . ?
C12 N5 N6 101.5(15) . . ?
C12 N5 Rh1 138.5(13) . . ?
N6 N5 Rh1 120.0(11) . . ?
C14 N6 N5 115.8(16) . . ?
C14 N6 C5 124.4(16) . . ?
N5 N6 C5 119.7(14) . . ?
C2 C1 Rh1 75.6(9) . . ?
C1 C2 C2 114.4(9) . 8_565 ?
C1 C2 C3 124.8(14) . . ?
C2 C2 C3 120.8(9) 8_565 . ?
C1 C2 Rh1 65.5(8) . . ?
C2 C2 Rh1 70.8(4) 8_565 . ?
C3 C2 Rh1 135.5(11) . . ?
N2 C5 N2 110.8(16) . 8_565 ?
N2 C5 N6 110.3(10) . . ?
N2 C5 N6 110.3(10) 8_565 . ?
N1 C7 C8 109.6(14) . . ?
N1 C7 C6 123.2(15) . . ?
C8 C7 C6 127.2(15) . . ?
C9 C8 C7 108.5(14) . . ?
C8 C9 N2 104.7(13) . . ?
C8 C9 C10 131.6(15) . . ?
N2 C9 C10 123.7(14) . . ?
N5 C12 C13 113.3(17) . . ?
N5 C12 C11 119.6(19) . . ?
C13 C12 C11 127.1(17) . . ?
C12 C13 C14 106.0(18) . . ?
N6 C14 C13 103.3(18) . . ?
N6 C14 C15 125.6(18) . . ?
C13 C14 C15 131(2) . . ?

loop_
_geom_bond_atom_site_label_1
_geom_bond_atom_site_label_2
_geom_bond_distance
_geom_bond_site_symmetry_2
_geom_bond_publ_flag
Rh1 C1 2.061(15) 8_565 ?
Rh1 C1 2.061(15) . ?
Rh1 N5 2.125(16) . ?
Rh1 C2 2.193(15) . ?
Rh1 C2 2.193(15) 8_565 ?
Rh1 N1 2.228(12) . ?
Rh1 N1 2.228(12) 8_565 ?
P1 F1 1.578(12) . ?
P1 F3 1.594(9) 8_565 ?
P1 F3 1.594(9) . ?
P1 F2 1.603(14) . ?
P1 F4 1.609(10) . ?
P1 F4 1.609(10) 8_565 ?
N1 C7 1.323(17) . ?
N1 N2 1.366(15) . ?
N2 C9 1.368(17) . ?
N2 C5 1.432(15) . ?
N5 C12 1.34(2) . ?
N5 N6 1.36(2) . ?
N6 C14 1.34(2) . ?
N6 C5 1.46(2) . ?
C1 C2 1.42(2) . ?
C2 C2 1.44(3) 8_565 ?
C2 C3 1.471(19) . ?
C5 N2 1.432(15) 8_565 ?
C6 C7 1.50(2) . ?
C7 C8 1.38(2) . ?
C8 C9 1.36(2) . ?
C9 C10 1.49(2) . ?
C11 C12 1.54(3) . ?
C12 C13 1.36(3) . ?
C13 C14 1.41(3) . ?
C14 C15 1.47(3) . ?
